data_7242745
loop_
_publ_author_name
'Wang, San-Tai'
'Zheng, Xiao'
'Zhang, Shu-Hua'
'Li, Guangzhao'
'Xiao, Yu'

_publ_section_title
;
 A study of GUPT-2, a water-stable zinc-based metal--organic framework as
 a highly selective and sensitive fluorescent sensor in the detection of
 Al3+ and Fe3+ ions
;
_journal_issue 22
_journal_name_full CrystEngComm
_journal_page_first 4059
_journal_page_last 4068
_journal_paper_doi 10.1039/D1CE00323B
_journal_volume 23
_journal_year 2021
_chemical_formula_moiety 'C21 H18 N2 O6 Zn'
_chemical_formula_sum 'C21 H18 N2 O6 Zn'
_chemical_formula_weight 459.74
_space_group_crystal_system orthorhombic
_space_group_IT_number 61
_space_group_name_Hall '-P 2ac 2ab'
_space_group_name_H-M_alt 'P b c a'
_atom_sites_solution_hydrogens mixed
_atom_sites_solution_primary iterative
_audit_creation_date 2021-03-25
_audit_creation_method
;
Olex2 1.2
(compiled 2018.05.29 svn.r3508 for OlexSys, GUI svn.r5506)
;
_audit_update_record
;
2021-04-28 deposited with the CCDC.	2021-05-03 downloaded from the CCDC.
;
_cell_angle_alpha 90
_cell_angle_beta 90
_cell_angle_gamma 90
_cell_formula_units_Z 8
_cell_length_a 12.1026(4)
_cell_length_b 16.5399(8)
_cell_length_c 19.7752(7)
_cell_measurement_reflns_used 4115
_cell_measurement_temperature 293(2)
_cell_measurement_theta_max 23.6580
_cell_measurement_theta_min 3.6050
_cell_volume 3958.5(3)
_computing_cell_refinement 'CrysAlisPro 1.171.39.46 (Rigaku OD, 2018)'
_computing_data_collection 'CrysAlisPro 1.171.39.46 (Rigaku OD, 2018)'
_computing_data_reduction 'CrysAlisPro 1.171.39.46 (Rigaku OD, 2018)'
_computing_molecular_graphics 'Olex2 (Dolomanov et al., 2009)'
_computing_publication_material 'Olex2 (Dolomanov et al., 2009)'
_computing_structure_refinement 'ShelXL (Sheldrick, 2015)'
_computing_structure_solution 'olex2.solve (Bourhis et al., 2015)'
_diffrn_ambient_temperature 293
_diffrn_detector 'CCD plate'
_diffrn_detector_area_resol_mean 16.0233
_diffrn_detector_type Eos
_diffrn_measured_fraction_theta_full 0.994
_diffrn_measured_fraction_theta_max 0.995
_diffrn_measurement_details
;
List of Runs (angles in degrees, time in seconds):

  # Type    Start    End  Width  t~exp~   \w     \q     \k     \f   Frames
#--------------------------------------------------------------------------
  1  \w     22.00  61.00   1.00   25.00    --   18.63 -99.00 120.00   39
  2  \w    -87.00 -61.00   1.00   25.00    --  -18.94 -57.00 150.00   26
  3  \w    -46.00  34.00   1.00   25.00    --  -18.94  77.00   0.00   80
  4  \w    -56.00  54.00   1.00   25.00    --  -18.94  19.00 150.00  110
  5  \w    -88.00   8.00   1.00   25.00    --  -18.94 -77.00-150.00   96
  6  \w    -34.00  -1.00   1.00   25.00    --  -18.94 -57.00-120.00   33
;
_diffrn_measurement_device 'four-circle diffractometer'
_diffrn_measurement_device_type 'SuperNova, Single source at offset/far, Eos'
_diffrn_measurement_method '\w scans'
_diffrn_orient_matrix_type 'CrysAlisPro convention (1999,Acta A55,543-557)'
_diffrn_orient_matrix_UB_11 0.0081815000
_diffrn_orient_matrix_UB_12 -0.0421156000
_diffrn_orient_matrix_UB_13 0.0046218000
_diffrn_orient_matrix_UB_21 0.0052685000
_diffrn_orient_matrix_UB_22 -0.0050282000
_diffrn_orient_matrix_UB_23 -0.0354651000
_diffrn_orient_matrix_UB_31 0.0577920000
_diffrn_orient_matrix_UB_32 0.0064219000
_diffrn_orient_matrix_UB_33 0.0025763000
_diffrn_radiation_monochromator mirror
_diffrn_radiation_probe x-ray
_diffrn_radiation_type MoK\a
_diffrn_radiation_wavelength 0.71073
_diffrn_reflns_av_R_equivalents 0.0578
_diffrn_reflns_av_unetI/netI 0.0540
_diffrn_reflns_Laue_measured_fraction_full 0.994
_diffrn_reflns_Laue_measured_fraction_max 0.995
_diffrn_reflns_limit_h_max 15
_diffrn_reflns_limit_h_min -15
_diffrn_reflns_limit_k_max 18
_diffrn_reflns_limit_k_min -20
_diffrn_reflns_limit_l_max 20
_diffrn_reflns_limit_l_min -24
_diffrn_reflns_number 27503
_diffrn_reflns_point_group_measured_fraction_full 0.994
_diffrn_reflns_point_group_measured_fraction_max 0.995
_diffrn_reflns_theta_full 25.242
_diffrn_reflns_theta_max 26.494
_diffrn_reflns_theta_min 3.367
_diffrn_source 'micro-focus sealed X-ray tube'
_diffrn_source_type 'SuperNova (Mo) X-ray Source'
_exptl_absorpt_coefficient_mu 1.283
_exptl_absorpt_correction_T_max 1.00000
_exptl_absorpt_correction_T_min 0.78697
_exptl_absorpt_correction_type multi-scan
_exptl_absorpt_process_details
;
CrysAlisPro 1.171.39.46 (Rigaku Oxford Diffraction, 2018)
Empirical absorption correction using spherical harmonics,
 implemented in SCALE3 ABSPACK scaling algorithm.
;
_exptl_crystal_colour 'metallic light brown'
_exptl_crystal_colour_lustre metallic
_exptl_crystal_colour_modifier light
_exptl_crystal_colour_primary brown
_exptl_crystal_density_diffrn 1.543
_exptl_crystal_description block
_exptl_crystal_F_000 1888
_exptl_crystal_size_max 0.3
_exptl_crystal_size_mid 0.1
_exptl_crystal_size_min 0.1
_refine_diff_density_max 0.881
_refine_diff_density_min -0.603
_refine_diff_density_rms 0.080
_refine_ls_extinction_method none
_refine_ls_goodness_of_fit_ref 1.028
_refine_ls_hydrogen_treatment constr
_refine_ls_matrix_type full
_refine_ls_number_parameters 271
_refine_ls_number_reflns 4079
_refine_ls_number_restraints 29
_refine_ls_restrained_S_all 1.039
_refine_ls_R_factor_all 0.1049
_refine_ls_R_factor_gt 0.0656
_refine_ls_shift/su_max 0.000
_refine_ls_shift/su_mean 0.000
_refine_ls_structure_factor_coef Fsqd
_refine_ls_weighting_details 'w=1/[\s^2^(Fo^2^)+(0.0754P)^2^+5.7855P] where P=(Fo^2^+2Fc^2^)/3'
_refine_ls_weighting_scheme calc
_refine_ls_wR_factor_gt 0.1580
_refine_ls_wR_factor_ref 0.1860
_reflns_Friedel_coverage 0.000
_reflns_number_gt 2582
_reflns_number_total 4079
_reflns_threshold_expression 'I > 2\s(I)'
_cod_data_source_file d1ce00323b2.cif
_cod_data_source_block GUPT-2
_cod_depositor_comments 'Adding full bibliography for 7242745.cif.'
_cod_database_code 7242745
_shelx_shelxl_version_number 2018/3
_chemical_oxdiff_formula 'C1 H1 O1 N1 Zn1'
_shelx_space_group_comment
;
The symmetry employed for this shelxl refinement is uniquely defined
by the following loop, which should always be used as a source of
symmetry information in preference to the above space-group names.
They are only intended as comments.
;
_reflns_odcompleteness_completeness 99.63
_reflns_odcompleteness_iscentric 1
_reflns_odcompleteness_theta 26.32
_olex2_refinement_description
;
1. Fixed Uiso
 At 1.2 times of:
  All C(H) groups, All C(H,H) groups
 At 1.5 times of:
  All O(H) groups
2. Restrained distances
 C18-C19
 1.5 with sigma of 0.01
 C15-C14 \\sim C18-C19
 with sigma of 0.02
 C8-C7 \\sim C18-C19
 with sigma of 0.02
 C9-C8 \\sim C18-C19
 with sigma of 0.02
3. Rigid bond restraints
 C17, C18
 with sigma for 1-2 distances of 0.01 and sigma for 1-3 distances of 0.01
 O5A, C19
 with sigma for 1-2 distances of 0.01 and sigma for 1-3 distances of 0.01
 O6, C19
 with sigma for 1-2 distances of 0.01 and sigma for 1-3 distances of 0.01
 C18, C19
 with sigma for 1-2 distances of 0.01 and sigma for 1-3 distances of 0.01
 O5A, Zn1
 with sigma for 1-2 distances of 0.01 and sigma for 1-3 distances of 0.02
4. Uiso/Uaniso restraints and constraints
O2 \\sim O5A: within 3.8A with sigma of 0.01 and sigma for terminal atoms of
0.02
Uanis(O4) \\sim Ueq, Uanis(C18) \\sim Ueq, Uanis(C19) \\sim Ueq: with sigma of
0.01 and sigma for terminal atoms of 0.02
5.a Riding coordinates:
 O4(H4), O3(H3)
5.b Secondary CH2 refined with riding coordinates:
 C8(H8A,H8B), C7(H7A,H7B), C6(H6A,H6B)
5.c Aromatic/amide H refined with riding coordinates:
 C10(H10), C12(H12), C11(H11), C13(H13), C17(H17), C21(H21), C4(H4A), C3(H3A),
 C2(H2), C1(H1)
;
_olex2_submission_special_instructions 'No special instructions were received'
_oxdiff_exptl_absorpt_empirical_details
;
Empirical correction (ABSPACK) includes:
- Absorption correction using spherical harmonics
- Frame scaling
;
_oxdiff_exptl_absorpt_empirical_full_max 1.561
_oxdiff_exptl_absorpt_empirical_full_min 0.821

loop_
_space_group_symop_operation_xyz
'x, y, z'
'-x+1/2, -y, z+1/2'
'x+1/2, -y+1/2, -z'
'-x, y+1/2, -z+1/2'
'-x, -y, -z'
'x-1/2, y, -z-1/2'
'-x-1/2, y-1/2, z'
'x, -y-1/2, z-1/2'

loop_
_atom_site_label
_atom_site_type_symbol
_atom_site_fract_x
_atom_site_fract_y
_atom_site_fract_z
_atom_site_U_iso_or_equiv
_atom_site_adp_type
_atom_site_occupancy
_atom_site_site_symmetry_order
_atom_site_calc_flag
_atom_site_refinement_flags_posn
_atom_site_refinement_flags_adp
_atom_site_refinement_flags_occupancy
_atom_site_disorder_assembly
_atom_site_disorder_group
Zn1 Zn 0.04681(4) 0.10863(4) 0.63537(3) 0.0476(2) Uani 1 1 d . U . . .
N1 N 0.1948(3) 0.0497(3) 0.62204(18) 0.0481(10) Uani 1 1 d . . . . .
O2 O 0.0119(3) 0.1590(3) 0.54883(18) 0.0658(11) Uani 1 1 d . U . . .
C10 C 0.3036(5) -0.0695(4) 0.6174(3) 0.0674(16) Uani 1 1 d . . . . .
H10 H 0.307070 -0.125440 0.622101 0.081 Uiso 1 1 calc R . . . .
O1 O 0.1535(4) 0.2411(3) 0.5641(2) 0.0800(13) Uani 1 1 d . . . . .
C15 C 0.0634(4) 0.2434(3) 0.4582(2) 0.0502(12) Uani 1 1 d D . . . .
C12 C 0.2875(4) 0.0916(4) 0.6107(3) 0.0600(14) Uani 1 1 d . . . . .
H12 H 0.283243 0.147724 0.609292 0.072 Uiso 1 1 calc R . . . .
C11 C 0.2052(4) -0.0300(4) 0.6261(3) 0.0590(14) Uani 1 1 d . . . . .
H11 H 0.142483 -0.060592 0.635212 0.071 Uiso 1 1 calc R . . . .
C14 C 0.0773(5) 0.2133(4) 0.5287(2) 0.0558(13) Uani 1 1 d D . . . .
C13 C 0.3870(4) 0.0562(4) 0.6012(3) 0.0634(15) Uani 1 1 d . . . . .
H13 H 0.448881 0.088474 0.594290 0.076 Uiso 1 1 calc R . . . .
C9 C 0.3985(4) -0.0258(4) 0.6017(3) 0.0595(14) Uani 1 1 d D . . . .
C8 C 0.5081(4) -0.0661(4) 0.5859(3) 0.0725(17) Uani 1 1 d D . . . .
H8A H 0.499243 -0.099928 0.546242 0.087 Uiso 1 1 calc R . . . .
H8B H 0.562018 -0.024645 0.575159 0.087 Uiso 1 1 calc R . . . .
C7 C 0.5511(5) -0.1163(4) 0.6424(3) 0.0760(19) Uani 1 1 d D . . . .
H7A H 0.499111 -0.159464 0.651942 0.091 Uiso 1 1 calc R . . . .
H7B H 0.557473 -0.083194 0.682731 0.091 Uiso 1 1 calc R . . . .
O6 O -0.0666(6) 0.2978(4) 0.2206(3) 0.135(2) Uani 1 1 d . U . . .
O5A O 0.0839(5) 0.3662(5) 0.2303(3) 0.156(3) Uani 1 1 d . U . . .
C20 C -0.0377(6) 0.2387(4) 0.3535(3) 0.0704(17) Uani 1 1 d . . . . .
O4 O -0.1292(5) 0.2107(3) 0.3183(2) 0.119(2) Uani 1 1 d . U . . .
H4 H -0.130399 0.231261 0.280548 0.178 Uiso 1 1 d R . . . .
C18 C 0.0356(6) 0.2913(4) 0.3237(3) 0.0720(17) Uani 1 1 d D U . . .
C17 C 0.1242(5) 0.3190(4) 0.3610(3) 0.0785(19) Uani 1 1 d . U . . .
H17 H 0.175548 0.352982 0.340676 0.094 Uiso 1 1 calc R . . . .
C21 C -0.0234(5) 0.2151(3) 0.4187(3) 0.0601(14) Uani 1 1 d . . . . .
H21 H -0.073404 0.178805 0.437526 0.072 Uiso 1 1 calc R . . . .
O3 O 0.2248(3) 0.3257(3) 0.4641(3) 0.1036(17) Uani 1 1 d . . . . .
H3 H 0.223631 0.307066 0.502504 0.155 Uiso 1 1 d R . . . .
C16 C 0.1388(4) 0.2968(4) 0.4293(3) 0.0638(15) Uani 1 1 d . . . . .
C19 C 0.0193(7) 0.3181(5) 0.2500(4) 0.090(2) Uani 1 1 d D U . . .
C5 C 0.7564(4) -0.0928(4) 0.6271(3) 0.0573(14) Uani 1 1 d . . . . .
C6 C 0.6658(4) -0.1535(4) 0.6255(4) 0.080(2) Uani 1 1 d . . . . .
H6A H 0.681982 -0.196074 0.657753 0.096 Uiso 1 1 calc R . . . .
H6B H 0.662775 -0.177746 0.580872 0.096 Uiso 1 1 calc R . . . .
C4 C 0.7941(4) -0.0534(4) 0.5715(3) 0.0669(16) Uani 1 1 d . . . . .
H4A H 0.763374 -0.065105 0.529513 0.080 Uiso 1 1 calc R . . . .
C3 C 0.8068(5) -0.0737(4) 0.6864(3) 0.0791(19) Uani 1 1 d . . . . .
H3A H 0.785726 -0.099932 0.726020 0.095 Uiso 1 1 calc R . . . .
C2 C 0.8760(4) 0.0032(4) 0.5758(3) 0.0620(15) Uani 1 1 d . . . . .
H2 H 0.897990 0.029471 0.536489 0.074 Uiso 1 1 calc R . . . .
C1 C 0.8890(5) -0.0157(4) 0.6885(3) 0.0738(18) Uani 1 1 d . . . . .
H1 H 0.920078 -0.002769 0.730099 0.089 Uiso 1 1 calc R . . . .
N2 N 0.9259(3) 0.0226(3) 0.63343(19) 0.0514(11) Uani 1 1 d . . . . .

loop_
_atom_site_aniso_label
_atom_site_aniso_U_11
_atom_site_aniso_U_22
_atom_site_aniso_U_33
_atom_site_aniso_U_23
_atom_site_aniso_U_13
_atom_site_aniso_U_12
Zn1 0.0507(4) 0.0518(4) 0.0402(3) 0.0017(2) -0.0014(2) 0.0026(3)
N1 0.048(2) 0.051(3) 0.045(2) -0.0061(18) -0.0020(17) -0.001(2)
O2 0.071(2) 0.070(3) 0.056(2) 0.0202(19) 0.0038(18) 0.002(2)
C10 0.059(3) 0.041(3) 0.103(4) -0.002(3) 0.010(3) 0.002(3)
O1 0.105(3) 0.064(3) 0.071(3) 0.005(2) -0.032(2) -0.003(3)
C15 0.063(3) 0.041(3) 0.047(3) 0.005(2) 0.007(2) 0.009(2)
C12 0.048(3) 0.056(4) 0.076(4) -0.002(3) -0.002(3) -0.005(3)
C11 0.047(3) 0.053(4) 0.077(4) -0.004(3) 0.010(2) -0.009(3)
C14 0.069(3) 0.049(4) 0.050(3) 0.005(2) -0.001(3) 0.015(3)
C13 0.051(3) 0.050(4) 0.090(4) -0.008(3) 0.000(3) -0.013(3)
C9 0.046(3) 0.062(4) 0.070(3) 0.001(3) 0.007(3) 0.000(3)
C8 0.060(3) 0.070(5) 0.087(4) 0.002(3) 0.011(3) -0.007(3)
C7 0.064(4) 0.066(5) 0.098(5) 0.008(3) 0.010(3) -0.001(3)
O6 0.219(7) 0.111(5) 0.076(3) 0.019(3) -0.041(4) -0.011(5)
O5A 0.093(4) 0.241(8) 0.135(5) 0.124(6) 0.033(4) 0.041(4)
C20 0.099(5) 0.053(4) 0.058(4) -0.001(3) -0.013(3) 0.006(3)
O4 0.176(5) 0.097(4) 0.083(3) 0.005(3) -0.058(3) -0.023(4)
C18 0.087(4) 0.076(4) 0.053(3) 0.008(3) 0.011(3) 0.031(3)
C17 0.072(4) 0.066(4) 0.098(5) 0.040(4) 0.039(3) 0.020(3)
C21 0.087(4) 0.043(3) 0.050(3) 0.003(2) -0.007(3) 0.000(3)
O3 0.070(3) 0.103(4) 0.138(4) 0.037(3) -0.017(3) -0.021(3)
C16 0.048(3) 0.061(4) 0.082(4) 0.019(3) 0.004(3) 0.006(3)
C19 0.091(4) 0.084(5) 0.096(4) 0.018(4) 0.007(4) 0.030(4)
C5 0.045(3) 0.052(4) 0.075(4) 0.002(3) 0.004(3) 0.011(2)
C6 0.050(3) 0.059(4) 0.131(6) 0.003(4) 0.008(3) 0.006(3)
C4 0.058(3) 0.087(5) 0.056(3) -0.010(3) -0.002(3) -0.004(3)
C3 0.073(4) 0.088(5) 0.076(4) 0.027(4) 0.006(3) -0.016(4)
C2 0.060(3) 0.084(5) 0.042(3) 0.003(3) 0.003(2) -0.006(3)
C1 0.075(4) 0.098(5) 0.048(3) 0.015(3) -0.009(3) -0.022(4)
N2 0.047(2) 0.062(3) 0.045(2) 0.0044(19) 0.0009(18) 0.000(2)

loop_
_atom_type_symbol
_atom_type_description
_atom_type_scat_dispersion_real
_atom_type_scat_dispersion_imag
_atom_type_scat_source
C C 0.0033 0.0016 'International Tables Vol C Tables 4.2.6.8 and 6.1.1.4'
H H 0.0000 0.0000 'International Tables Vol C Tables 4.2.6.8 and 6.1.1.4'
N N 0.0061 0.0033 'International Tables Vol C Tables 4.2.6.8 and 6.1.1.4'
O O 0.0106 0.0060 'International Tables Vol C Tables 4.2.6.8 and 6.1.1.4'
Zn Zn 0.2839 1.4301 'International Tables Vol C Tables 4.2.6.8 and 6.1.1.4'

loop_
_geom_angle_atom_site_label_1
_geom_angle_atom_site_label_2
_geom_angle_atom_site_label_3
_geom_angle
_geom_angle_site_symmetry_1
_geom_angle_site_symmetry_3
_geom_angle_publ_flag
O2 Zn1 N1 106.19(16) . . ?
O2 Zn1 O5A 142.5(3) . 8_566 ?
O2 Zn1 N2 97.25(17) . 1_455 ?
O5A Zn1 N1 91.4(2) 8_566 . ?
O5A Zn1 N2 109.1(2) 8_566 1_455 ?
N2 Zn1 N1 106.94(18) 1_455 . ?
C12 N1 Zn1 120.4(4) . . ?
C11 N1 Zn1 123.1(3) . . ?
C11 N1 C12 116.5(4) . . ?
C14 O2 Zn1 116.5(3) . . ?
C11 C10 C9 119.8(6) . . ?
C21 C15 C14 119.9(5) . . ?
C21 C15 C16 118.6(5) . . ?
C16 C15 C14 121.4(5) . . ?
N1 C12 C13 123.1(5) . . ?
N1 C11 C10 123.4(5) . . ?
O2 C14 C15 117.5(5) . . ?
O1 C14 O2 123.3(5) . . ?
O1 C14 C15 119.1(5) . . ?
C12 C13 C9 121.4(5) . . ?
C10 C9 C8 122.6(6) . . ?
C13 C9 C10 115.8(5) . . ?
C13 C9 C8 121.7(5) . . ?
C7 C8 C9 113.4(5) . . ?
C8 C7 C6 111.8(5) . . ?
C19 O5A Zn1 107.8(6) . 8_565 ?
C18 C20 O4 120.8(6) . . ?
C21 C20 O4 118.8(6) . . ?
C21 C20 C18 120.4(6) . . ?
C20 C18 C17 118.8(5) . . ?
C20 C18 C19 120.3(7) . . ?
C17 C18 C19 120.8(7) . . ?
C18 C17 C16 121.6(6) . . ?
C20 C21 C15 122.2(6) . . ?
C15 C16 C17 118.4(6) . . ?
O3 C16 C15 121.7(5) . . ?
O3 C16 C17 119.9(6) . . ?
O6 C19 Zn1 79.8(4) . 8_565 ?
O6 C19 C18 118.4(7) . . ?
O5A C19 Zn1 46.4(4) . 8_565 ?
O5A C19 O6 125.6(7) . . ?
O5A C19 C18 115.0(8) . . ?
C18 C19 Zn1 161.4(7) . 8_565 ?
C4 C5 C6 123.6(6) . . ?
C4 C5 C3 116.0(5) . . ?
C3 C5 C6 120.4(6) . . ?
C5 C6 C7 112.7(5) . . ?
C5 C4 C2 121.4(5) . . ?
C5 C3 C1 120.6(5) . . ?
N2 C2 C4 123.3(5) . . ?
N2 C1 C3 123.1(5) . . ?
C2 N2 Zn1 120.7(4) . 1_655 ?
C2 N2 C1 115.6(5) . . ?
C1 N2 Zn1 123.7(4) . 1_655 ?

loop_
_geom_bond_atom_site_label_1
_geom_bond_atom_site_label_2
_geom_bond_distance
_geom_bond_site_symmetry_2
_geom_bond_publ_flag
Zn1 N1 2.056(4) . ?
Zn1 O2 1.950(3) . ?
Zn1 O5A 1.973(6) 8_566 ?
Zn1 N2 2.041(4) 1_455 ?
N1 C12 1.338(6) . ?
N1 C11 1.326(7) . ?
O2 C14 1.261(7) . ?
C10 C11 1.369(7) . ?
C10 C9 1.393(8) . ?
O1 C14 1.246(6) . ?
C15 C14 1.490(6) . ?
C15 C21 1.390(7) . ?
C15 C16 1.394(7) . ?
C12 C13 1.352(7) . ?
C13 C9 1.363(8) . ?
C9 C8 1.517(7) . ?
C8 C7 1.487(8) . ?
C7 C6 1.554(8) . ?
O6 C19 1.236(9) . ?
O5A C19 1.182(9) . ?
C20 O4 1.388(7) . ?
C20 C18 1.376(9) . ?
C20 C21 1.358(7) . ?
C18 C17 1.379(9) . ?
C18 C19 1.536(6) . ?
C17 C16 1.409(8) . ?
O3 C16 1.336(7) . ?
C5 C6 1.488(8) . ?
C5 C4 1.358(8) . ?
C5 C3 1.358(8) . ?
C4 C2 1.366(8) . ?
C3 C1 1.383(8) . ?
C2 N2 1.328(6) . ?
C1 N2 1.337(6) . ?
